data_7020539
loop_
_publ_author_name
'Abdulmalic, Mohammad A.'
'Aliabadi, Azar'
'Petr, Andreas'
'Krupskaya, Yulia'
'Kataev, Vladislav'
'B\"uchner, Bernd'
'Hahn, Torsten'
'Kortus, Jens'
'R\"uffer, Tobias'

_publ_section_title
;
 An interplay between the spin density distribution and magnetic
 superexchange interactions: a case study of mononuclear
 [(n)Bu(4)N](2)[Cu(opooMe)] and novel asymmetric trinuclear
 [Cu(3)(opooMe)(pmdta)(2)](NO(3))(2)&#x00B7;3MeCN.
;
_journal_issue 48
_journal_name_full 'Dalton transactions (Cambridge, England : 2003)'
_journal_page_first 14657
_journal_page_last 14670
_journal_paper_doi 10.1039/c2dt31802d
_journal_volume 41
_journal_year 2012
_chemical_formula_moiety 'C29 H53 Cu3 N9 O5, 2(N O3), 3(C2 H3 N)'
_chemical_formula_sum 'C35 H62 Cu3 N14 O11'
_chemical_formula_weight 1045.61
_chemical_name_systematic
;
?
;
_space_group_IT_number 14
_symmetry_cell_setting monoclinic
_symmetry_space_group_name_Hall '-P 2yn'
_symmetry_space_group_name_H-M 'P 1 21/n 1'
_atom_sites_solution_hydrogens geom
_atom_sites_solution_primary direct
_atom_sites_solution_secondary difmap
_audit_creation_method SHELXL-97
_cell_angle_alpha 90.00
_cell_angle_beta 97.601(10)
_cell_angle_gamma 90.00
_cell_formula_units_Z 4
_cell_length_a 8.4822(8)
_cell_length_b 36.854(4)
_cell_length_c 15.1713(16)
_cell_measurement_reflns_used 4259
_cell_measurement_temperature 110
_cell_measurement_theta_max 62.0831
_cell_measurement_theta_min 3.1714
_cell_volume 4700.9(8)
_computing_cell_refinement
;
CrysAlisPro, Oxford Diffraction Ltd.,
Version 1.171.33.64 (release 22-03-2010 CrysAlis171 .NET)
(compiled Mar 22 2010,13:57:49)
;
_computing_data_collection
;
CrysAlisPro, Oxford Diffraction Ltd.,
Version 1.171.33.64 (release 22-03-2010 CrysAlis171 .NET)
(compiled Mar 22 2010,13:57:49)
;
_computing_data_reduction
;
CrysAlisPro, Oxford Diffraction Ltd.,
Version 1.171.33.64 (release 22-03-2010 CrysAlis171 .NET)
(compiled Mar 22 2010,13:57:49)
;
_computing_structure_refinement 'SHELXL-97 (Sheldrick, 1997)'
_computing_structure_solution 'SHELXS-97 (Sheldrick, 1997)'
_diffrn_ambient_temperature 110
_diffrn_measured_fraction_theta_full 0.983
_diffrn_measured_fraction_theta_max 0.983
_diffrn_measurement_device_type 'oxoford gemini s'
_diffrn_measurement_method '\w scans'
_diffrn_radiation_monochromator graphite
_diffrn_radiation_source 'fine-focus sealed tube'
_diffrn_radiation_type CuK\a
_diffrn_radiation_wavelength 1.54184
_diffrn_reflns_av_R_equivalents 0.0447
_diffrn_reflns_av_sigmaI/netI 0.0720
_diffrn_reflns_limit_h_max 9
_diffrn_reflns_limit_h_min -5
_diffrn_reflns_limit_k_max 41
_diffrn_reflns_limit_k_min -42
_diffrn_reflns_limit_l_max 17
_diffrn_reflns_limit_l_min -16
_diffrn_reflns_number 14830
_diffrn_reflns_theta_full 62.17
_diffrn_reflns_theta_max 62.17
_diffrn_reflns_theta_min 3.17
_diffrn_standards_decay_% 0
_diffrn_standards_interval_count 50
_diffrn_standards_interval_time 5
_diffrn_standards_number 2
_exptl_absorpt_coefficient_mu 2.158
_exptl_absorpt_correction_T_max 1.00000
_exptl_absorpt_correction_T_min 0.56184
_exptl_absorpt_correction_type multi-scan
_exptl_absorpt_process_details
;
CrysAlisPro, Oxford Diffraction Ltd.,
Version 1.171.33.64 (release 22-03-2010 CrysAlis171 .NET)
(compiled Mar 22 2010,13:57:49)
Empirical absorption correction using spherical harmonics,
implemented in SCALE3 ABSPACK scaling algorithm.
;
_exptl_crystal_colour purple
_exptl_crystal_density_diffrn 1.477
_exptl_crystal_density_method 'not measured'
_exptl_crystal_description plate
_exptl_crystal_F_000 2180
_exptl_crystal_size_max 0.42
_exptl_crystal_size_mid 0.18
_exptl_crystal_size_min 0.04
_refine_diff_density_max 1.488
_refine_diff_density_min -0.610
_refine_diff_density_rms 0.113
_refine_ls_extinction_method none
_refine_ls_goodness_of_fit_ref 0.920
_refine_ls_hydrogen_treatment constr
_refine_ls_matrix_type full
_refine_ls_number_parameters 605
_refine_ls_number_reflns 7316
_refine_ls_number_restraints 143
_refine_ls_restrained_S_all 0.917
_refine_ls_R_factor_all 0.1271
_refine_ls_R_factor_gt 0.0867
_refine_ls_shift/su_max 0.004
_refine_ls_shift/su_mean 0.000
_refine_ls_structure_factor_coef Fsqd
_refine_ls_weighting_details 'calc w=1/[\s^2^(Fo^2^)+(0.1594P)^2^+0.0000P] where P=(Fo^2^+2Fc^2^)/3'
_refine_ls_weighting_scheme calc
_refine_ls_wR_factor_gt 0.2228
_refine_ls_wR_factor_ref 0.2427
_reflns_number_gt 3975
_reflns_number_total 7316
_reflns_threshold_expression >2sigma(I)
_cod_data_source_file c2dt31802d.txt
_cod_data_source_block abdulm64
_cod_original_cell_volume 4700.9(9)
_cod_original_sg_symbol_H-M P2(1)/n
_cod_database_code 7020539

loop_
_symmetry_equiv_pos_as_xyz
'x, y, z'
'-x+1/2, y+1/2, -z+1/2'
'-x, -y, -z'
'x-1/2, -y-1/2, z-1/2'

loop_
_atom_site_label
_atom_site_type_symbol
_atom_site_fract_x
_atom_site_fract_y
_atom_site_fract_z
_atom_site_U_iso_or_equiv
_atom_site_adp_type
_atom_site_occupancy
_atom_site_symmetry_multiplicity
_atom_site_calc_flag
_atom_site_refinement_flags
_atom_site_disorder_assembly
_atom_site_disorder_group
C3 C 0.1668(8) 0.5330(2) 0.2413(5) 0.0599(19) Uani 1 1 d . . .
C4 C 0.0535(9) 0.5407(2) 0.1551(6) 0.065(2) Uani 1 1 d . . .
C1 C 0.4371(8) 0.6551(2) 0.2518(5) 0.066(2) Uani 1 1 d . . .
C2 C 0.3337(8) 0.6705(2) 0.1710(5) 0.0590(19) Uani 1 1 d . . .
C2N C 0.1264(9) 0.6615(3) 0.0500(6) 0.075(2) Uani 1 1 d . . .
H2N1 H 0.0579 0.6422 0.0256 0.113 Uiso 1 1 calc R . .
H2N2 H 0.1898 0.6698 0.0061 0.113 Uiso 1 1 calc R . .
H2N3 H 0.0631 0.6812 0.0673 0.113 Uiso 1 1 calc R . .
C10 C 0.3742(8) 0.5654(2) 0.3385(5) 0.062(2) Uani 1 1 d . . .
C9 C 0.4094(9) 0.5422(2) 0.4067(6) 0.072(2) Uani 1 1 d . . .
H9 H 0.3534 0.5205 0.4077 0.086 Uiso 1 1 calc R . .
C8 C 0.5325(10) 0.5505(2) 0.4778(6) 0.073(2) Uani 1 1 d . . .
H8 H 0.5569 0.5342 0.5244 0.088 Uiso 1 1 calc R . .
C7 C 0.6154(9) 0.5830(2) 0.4772(6) 0.070(2) Uani 1 1 d . . .
H7 H 0.6959 0.5885 0.5231 0.084 Uiso 1 1 calc R . .
C6 C 0.5772(8) 0.6074(2) 0.4075(5) 0.064(2) Uani 1 1 d . . .
H6 H 0.6333 0.6290 0.4070 0.076 Uiso 1 1 calc R . .
C5 C 0.4553(9) 0.5998(2) 0.3378(6) 0.066(2) Uani 1 1 d . . .
C20 C 0.2452(9) 0.4590(3) 0.1065(7) 0.078(2) Uani 1 1 d . . .
H20A H 0.1760 0.4697 0.0583 0.118 Uiso 1 1 calc R . .
H20B H 0.3164 0.4424 0.0832 0.118 Uiso 1 1 calc R . .
H20C H 0.3055 0.4777 0.1397 0.118 Uiso 1 1 calc R . .
C21 C 0.2514(9) 0.4225(2) 0.2400(6) 0.077(2) Uani 1 1 d . . .
H21A H 0.1882 0.4097 0.2780 0.116 Uiso 1 1 calc R . .
H21B H 0.3118 0.4411 0.2735 0.116 Uiso 1 1 calc R . .
H21C H 0.3227 0.4058 0.2170 0.116 Uiso 1 1 calc R . .
C22 C 0.0502(9) 0.4106(2) 0.1126(6) 0.072(2) Uani 1 1 d . . .
H22A H 0.0161 0.4197 0.0532 0.087 Uiso 1 1 calc R . .
H22B H 0.1144 0.3891 0.1076 0.087 Uiso 1 1 calc R . .
C23 C -0.0900(9) 0.4012(2) 0.1559(6) 0.069(2) Uani 1 1 d . . .
H23A H -0.0567 0.3891 0.2121 0.083 Uiso 1 1 calc R . .
H23B H -0.1587 0.3848 0.1183 0.083 Uiso 1 1 calc R . .
C24 C -0.2674(9) 0.4478(2) 0.0878(6) 0.072(2) Uani 1 1 d . . .
H24A H -0.1963 0.4511 0.0442 0.108 Uiso 1 1 calc R . .
H24B H -0.3178 0.4705 0.0977 0.108 Uiso 1 1 calc R . .
H24C H -0.3469 0.4302 0.0668 0.108 Uiso 1 1 calc R . .
C25 C -0.2810(10) 0.4296(3) 0.2416(7) 0.089(3) Uani 1 1 d . . .
H25A H -0.2284 0.4139 0.2876 0.106 Uiso 1 1 calc R . .
H25B H -0.3799 0.4182 0.2165 0.106 Uiso 1 1 calc R . .
C26 C -0.3143(10) 0.4659(3) 0.2805(7) 0.095(3) Uani 1 1 d . . .
H26A H -0.3726 0.4625 0.3307 0.114 Uiso 1 1 calc R . .
H26B H -0.3792 0.4804 0.2363 0.114 Uiso 1 1 calc R . .
C27 C -0.0914(13) 0.4697(4) 0.3964(7) 0.112(4) Uani 1 1 d . . .
H27A H -0.0758 0.4441 0.3895 0.168 Uiso 1 1 calc R . .
H27B H -0.1633 0.4737 0.4392 0.168 Uiso 1 1 calc R . .
H27C H 0.0088 0.4810 0.4165 0.168 Uiso 1 1 calc R . .
C28 C -0.1844(12) 0.5242(3) 0.3175(9) 0.114(4) Uani 1 1 d . . .
H28A H -0.2282 0.5335 0.2604 0.171 Uiso 1 1 calc R . .
H28B H -0.0850 0.5360 0.3370 0.171 Uiso 1 1 calc R . .
H28C H -0.2572 0.5286 0.3597 0.171 Uiso 1 1 calc R . .
C11 C 0.6958(11) 0.6850(3) 0.1057(7) 0.090(3) Uani 1 1 d . . .
H11A H 0.7356 0.6697 0.1547 0.135 Uiso 1 1 calc R . .
H11B H 0.7686 0.6848 0.0623 0.135 Uiso 1 1 calc R . .
H11C H 0.5939 0.6763 0.0791 0.135 Uiso 1 1 calc R . .
C12 C 0.6187(10) 0.7454(3) 0.0624(6) 0.092(3) Uani 1 1 d . . .
H12A H 0.6074 0.7699 0.0825 0.137 Uiso 1 1 calc R . .
H12B H 0.5170 0.7365 0.0359 0.137 Uiso 1 1 calc R . .
H12C H 0.6917 0.7450 0.0192 0.137 Uiso 1 1 calc R . .
C13 C 0.8352(9) 0.7360(3) 0.1840(6) 0.076(2) Uani 1 1 d . . .
H13A H 0.8878 0.7169 0.2209 0.091 Uiso 1 1 calc R . .
H13B H 0.9035 0.7429 0.1404 0.091 Uiso 1 1 calc R . .
C14 C 0.8074(9) 0.7680(3) 0.2405(6) 0.074(2) Uani 1 1 d . . .
H14A H 0.9065 0.7753 0.2754 0.089 Uiso 1 1 calc R . .
H14B H 0.7677 0.7883 0.2031 0.089 Uiso 1 1 calc R . .
C15 C 0.7686(10) 0.7367(3) 0.3738(6) 0.085(3) Uani 1 1 d . . .
H15A H 0.6918 0.7302 0.4122 0.128 Uiso 1 1 calc R . .
H15B H 0.8523 0.7507 0.4064 0.128 Uiso 1 1 calc R . .
H15C H 0.8125 0.7150 0.3516 0.128 Uiso 1 1 calc R . .
C16 C 0.6104(10) 0.7903(3) 0.3299(7) 0.085(3) Uani 1 1 d . . .
H16A H 0.5900 0.8078 0.2820 0.102 Uiso 1 1 calc R . .
H16B H 0.6768 0.8017 0.3791 0.102 Uiso 1 1 calc R . .
C17 C 0.4552(10) 0.7781(3) 0.3593(6) 0.080(3) Uani 1 1 d . . .
H17A H 0.4768 0.7632 0.4123 0.096 Uiso 1 1 calc R . .
H17B H 0.3948 0.7991 0.3737 0.096 Uiso 1 1 calc R . .
C18 C 0.2779(10) 0.7804(3) 0.2186(7) 0.086(3) Uani 1 1 d . . .
H18A H 0.3537 0.7954 0.1942 0.128 Uiso 1 1 calc R . .
H18B H 0.2027 0.7954 0.2436 0.128 Uiso 1 1 calc R . .
H18C H 0.2229 0.7655 0.1723 0.128 Uiso 1 1 calc R . .
C19 C 0.2450(9) 0.7339(3) 0.3257(6) 0.078(3) Uani 1 1 d . . .
H19A H 0.2994 0.7187 0.3713 0.117 Uiso 1 1 calc R . .
H19B H 0.1900 0.7191 0.2795 0.117 Uiso 1 1 calc R . .
H19C H 0.1698 0.7489 0.3508 0.117 Uiso 1 1 calc R . .
C31 C 0.6651(13) 0.5901(3) 0.1041(8) 0.106(3) Uani 1 1 d . . .
H31A H 0.6937 0.6001 0.1625 0.159 Uiso 1 1 calc R . .
H31B H 0.6086 0.6081 0.0663 0.159 Uiso 1 1 calc R . .
H31C H 0.7596 0.5831 0.0799 0.159 Uiso 1 1 calc R . .
C32 C 0.5623(12) 0.5580(3) 0.1095(8) 0.095(3) Uani 1 1 d . . .
C35 C 0.4875(14) 0.6473(3) 0.6307(8) 0.107(4) Uani 1 1 d . . .
H35A H 0.4849 0.6555 0.6905 0.161 Uiso 1 1 calc R . .
H35B H 0.5843 0.6341 0.6276 0.161 Uiso 1 1 calc R . .
H35C H 0.3982 0.6317 0.6133 0.161 Uiso 1 1 calc R . .
C36 C 0.4801(11) 0.6790(3) 0.5699(7) 0.084(3) Uani 1 1 d . . .
N3 N 0.2560(6) 0.56081(18) 0.2663(4) 0.0614(16) Uani 1 1 d . . .
N1 N 0.4008(7) 0.62187(18) 0.2680(4) 0.0616(16) Uani 1 1 d . . .
N2 N 0.2303(7) 0.64821(19) 0.1277(4) 0.0675(18) Uani 1 1 d . . .
N7 N 0.1475(7) 0.43893(17) 0.1664(5) 0.0658(17) Uani 1 1 d . . .
N8 N -0.1776(7) 0.43516(18) 0.1713(4) 0.0654(17) Uani 1 1 d . . .
N9 N -0.1585(8) 0.4854(2) 0.3106(6) 0.086(2) Uani 1 1 d . . .
N4 N 0.6794(7) 0.7225(2) 0.1379(5) 0.0704(19) Uani 1 1 d . . .
N5 N 0.6916(6) 0.75812(18) 0.2994(4) 0.0619(16) Uani 1 1 d . . .
N6 N 0.3611(7) 0.7570(2) 0.2883(5) 0.0697(18) Uani 1 1 d . . .
N11 N 0.9832(12) 0.6450(3) 0.6095(7) 0.095(2) Uani 1 1 d . . .
N13 N 0.4920(11) 0.5336(3) 0.1143(8) 0.123(4) Uani 1 1 d . . .
N14 N 0.9504(14) 0.6304(4) 0.2786(8) 0.136(4) Uani 1 1 d U . .
C33 C 1.1296(17) 0.6414(6) 0.4233(8) 0.188(9) Uani 1 1 d U . .
H33A H 1.0969 0.6252 0.4670 0.282 Uiso 1 1 calc R . .
H33B H 1.1213 0.6660 0.4429 0.282 Uiso 1 1 calc R . .
H33C H 1.2379 0.6363 0.4154 0.282 Uiso 1 1 calc R . .
C34 C 1.0260(18) 0.6362(5) 0.3378(12) 0.140(5) Uani 1 1 d U . .
N15 N 0.4742(10) 0.7035(3) 0.5279(6) 0.099(3) Uani 1 1 d . . .
O3 O 0.1595(5) 0.50290(15) 0.2792(4) 0.0628(13) Uani 1 1 d . . .
O5 O -0.0435(6) 0.51672(15) 0.1273(4) 0.0703(14) Uani 1 1 d . . .
O4 O 0.0675(6) 0.57112(15) 0.1157(4) 0.0717(15) Uani 1 1 d . . .
O1 O 0.5369(5) 0.67581(14) 0.2954(3) 0.0636(13) Uani 1 1 d . . .
O2 O 0.3537(5) 0.70302(15) 0.1483(4) 0.0664(14) Uani 1 1 d . . .
O6 O 0.8772(16) 0.6622(4) 0.5625(10) 0.210(6) Uani 1 1 d . . .
O7 O 1.0951(12) 0.6592(3) 0.6395(8) 0.164(4) Uani 1 1 d . . .
O8 O 0.9666(18) 0.6138(4) 0.6138(8) 0.208(7) Uani 1 1 d . . .
N12 N 0.5257(18) 0.6518(5) 0.8940(13) 0.091(7) Uani 0.59(3) 1 d PDU A 1
O9 O 0.627(3) 0.6649(6) 0.8582(12) 0.138(8) Uani 0.59(3) 1 d PDU A 1
O10 O 0.4164(19) 0.6668(8) 0.9200(16) 0.163(11) Uani 0.59(3) 1 d PDU A 1
O11 O 0.541(3) 0.6218(4) 0.9158(16) 0.147(8) Uani 0.59(3) 1 d PDU A 1
N12' N 0.538(2) 0.6563(4) 0.9010(11) 0.046(6) Uani 0.41(3) 1 d PDU A 2
O9' O 0.513(3) 0.6874(4) 0.8879(16) 0.116(11) Uani 0.41(3) 1 d PDU A 2
O10' O 0.678(2) 0.6488(8) 0.910(3) 0.161(14) Uani 0.41(3) 1 d PDU A 2
O11' O 0.446(3) 0.6377(9) 0.9284(19) 0.138(13) Uani 0.41(3) 1 d PDU A 2
Cu3 Cu -0.01013(11) 0.47070(3) 0.22030(8) 0.0616(4) Uani 1 1 d . . .
Cu1 Cu 0.22903(13) 0.60174(3) 0.18629(8) 0.0698(4) Uani 1 1 d . . .
Cu2 Cu 0.52296(11) 0.72849(3) 0.22693(7) 0.0580(3) Uani 1 1 d . . .

loop_
_atom_site_aniso_label
_atom_site_aniso_U_11
_atom_site_aniso_U_22
_atom_site_aniso_U_33
_atom_site_aniso_U_23
_atom_site_aniso_U_13
_atom_site_aniso_U_12
C3 0.046(4) 0.065(5) 0.067(5) -0.008(4) 0.001(3) 0.003(4)
C4 0.048(4) 0.070(5) 0.074(5) -0.013(5) -0.006(4) 0.001(4)
C1 0.043(4) 0.077(6) 0.076(5) 0.009(5) -0.007(4) -0.003(4)
C2 0.040(4) 0.067(5) 0.064(5) 0.003(4) -0.012(3) -0.005(3)
C2N 0.055(4) 0.079(6) 0.086(6) -0.013(5) -0.014(4) -0.011(4)
C10 0.048(4) 0.066(5) 0.072(5) -0.005(4) 0.005(4) -0.002(4)
C9 0.058(5) 0.061(5) 0.095(6) 0.006(5) 0.005(4) -0.001(4)
C8 0.070(5) 0.071(6) 0.074(6) 0.012(5) -0.004(4) 0.008(4)
C7 0.063(5) 0.066(5) 0.075(6) -0.005(5) -0.005(4) 0.000(4)
C6 0.050(4) 0.066(5) 0.072(5) -0.004(4) -0.001(4) -0.007(4)
C5 0.054(4) 0.065(5) 0.077(5) -0.011(5) 0.004(4) -0.006(4)
C20 0.051(4) 0.077(6) 0.108(7) -0.003(5) 0.011(4) -0.003(4)
C21 0.056(5) 0.071(5) 0.098(6) -0.016(5) -0.013(4) 0.009(4)
C22 0.060(5) 0.067(5) 0.087(6) -0.020(5) 0.000(4) 0.001(4)
C23 0.062(5) 0.060(5) 0.080(6) -0.013(4) -0.012(4) -0.006(4)
C24 0.049(4) 0.080(6) 0.083(6) -0.006(5) -0.006(4) -0.003(4)
C25 0.055(5) 0.118(8) 0.095(7) -0.012(6) 0.017(5) -0.027(5)
C26 0.065(5) 0.123(9) 0.102(7) -0.051(7) 0.027(5) -0.031(5)
C27 0.095(7) 0.154(12) 0.088(7) -0.023(8) 0.021(6) -0.050(7)
C28 0.071(6) 0.108(9) 0.168(11) -0.073(8) 0.033(6) -0.012(6)
C11 0.072(6) 0.100(8) 0.096(7) -0.021(6) 0.004(5) -0.001(5)
C12 0.062(5) 0.122(9) 0.088(6) 0.027(6) 0.003(5) 0.001(5)
C13 0.044(4) 0.089(6) 0.095(6) 0.005(5) 0.003(4) -0.005(4)
C14 0.041(4) 0.080(6) 0.098(6) 0.014(5) -0.004(4) -0.014(4)
C15 0.060(5) 0.095(7) 0.093(6) -0.001(6) -0.017(5) -0.020(5)
C16 0.067(5) 0.079(6) 0.105(7) -0.024(6) -0.006(5) -0.006(5)
C17 0.071(5) 0.088(6) 0.079(6) -0.019(5) 0.003(4) 0.011(5)
C18 0.063(5) 0.095(7) 0.098(7) 0.018(6) 0.007(5) 0.013(5)
C19 0.043(4) 0.111(7) 0.080(6) 0.010(5) 0.005(4) -0.007(4)
C31 0.102(8) 0.088(7) 0.124(9) 0.000(7) -0.001(7) 0.003(6)
C32 0.066(6) 0.097(8) 0.122(9) -0.008(7) 0.008(6) 0.008(6)
C35 0.103(8) 0.084(7) 0.132(9) -0.009(7) 0.001(7) 0.014(6)
C36 0.073(6) 0.100(8) 0.074(7) -0.012(6) -0.006(5) 0.022(5)
N3 0.041(3) 0.072(4) 0.069(4) -0.014(3) -0.001(3) -0.016(3)
N1 0.051(3) 0.057(4) 0.075(4) 0.012(3) -0.001(3) -0.004(3)
N2 0.044(3) 0.083(5) 0.073(4) -0.008(4) -0.001(3) -0.009(3)
N7 0.041(3) 0.057(4) 0.096(5) -0.007(4) -0.003(3) 0.001(3)
N8 0.049(3) 0.068(4) 0.077(4) -0.016(4) 0.005(3) -0.003(3)
N9 0.061(4) 0.098(6) 0.098(6) -0.028(5) 0.006(4) -0.018(4)
N4 0.039(3) 0.090(5) 0.079(4) 0.004(4) -0.006(3) 0.001(3)
N5 0.043(3) 0.072(4) 0.067(4) -0.008(3) -0.006(3) -0.003(3)
N6 0.045(3) 0.082(5) 0.077(4) 0.001(4) -0.006(3) 0.005(3)
N11 0.082(6) 0.082(6) 0.120(7) -0.015(6) 0.008(5) 0.002(5)
N13 0.081(6) 0.132(9) 0.159(10) -0.013(8) 0.028(6) -0.026(6)
N14 0.114(8) 0.175(11) 0.114(8) -0.025(8) -0.004(6) 0.068(8)
C33 0.126(11) 0.36(3) 0.087(8) -0.044(12) 0.031(6) 0.057(14)
C34 0.102(10) 0.178(14) 0.139(11) -0.027(12) 0.020(7) -0.007(10)
N15 0.088(6) 0.130(8) 0.077(6) 0.018(6) -0.002(4) 0.025(5)
O3 0.048(3) 0.059(3) 0.078(3) 0.003(3) -0.005(2) -0.003(2)
O5 0.050(3) 0.065(3) 0.091(4) -0.005(3) -0.009(3) -0.011(2)
O4 0.056(3) 0.060(3) 0.093(4) 0.003(3) -0.010(3) -0.001(2)
O1 0.049(3) 0.064(3) 0.072(3) 0.003(3) -0.012(2) -0.012(2)
O2 0.050(3) 0.070(4) 0.074(3) 0.011(3) -0.011(2) -0.003(2)
O6 0.182(11) 0.232(15) 0.210(12) -0.074(11) 0.001(9) 0.091(11)
O7 0.111(7) 0.172(10) 0.202(10) -0.033(8) -0.007(7) -0.058(7)
O8 0.292(16) 0.151(11) 0.155(9) 0.047(8) -0.067(10) -0.096(11)
N12 0.034(8) 0.076(9) 0.159(19) -0.019(11) -0.002(8) -0.025(7)
O9 0.161(16) 0.163(18) 0.099(12) 0.019(11) 0.046(11) -0.023(14)
O10 0.076(10) 0.19(2) 0.22(2) -0.08(2) 0.002(10) 0.028(13)
O11 0.157(19) 0.076(8) 0.214(18) -0.017(10) 0.046(16) -0.018(9)
N12' 0.068(12) 0.048(8) 0.028(9) 0.001(8) 0.023(8) 0.029(8)
O9' 0.14(2) 0.058(8) 0.133(17) 0.016(10) -0.046(14) 0.017(9)
O10' 0.091(12) 0.16(2) 0.24(3) -0.01(2) 0.061(17) 0.065(13)
O11' 0.111(18) 0.12(2) 0.18(2) 0.02(2) -0.018(17) -0.070(18)
Cu3 0.0419(6) 0.0585(7) 0.0819(8) -0.0082(6) -0.0004(5) -0.0045(4)
Cu1 0.0545(6) 0.0649(7) 0.0857(8) -0.0047(6) -0.0069(5) -0.0100(5)
Cu2 0.0359(5) 0.0645(7) 0.0700(7) 0.0018(6) -0.0059(4) -0.0054(4)

loop_
_atom_type_symbol
_atom_type_description
_atom_type_scat_dispersion_real
_atom_type_scat_dispersion_imag
_atom_type_scat_source
C C 0.0181 0.0091 'International Tables Vol C Tables 4.2.6.8 and 6.1.1.4'
N N 0.0311 0.0180 'International Tables Vol C Tables 4.2.6.8 and 6.1.1.4'
O O 0.0492 0.0322 'International Tables Vol C Tables 4.2.6.8 and 6.1.1.4'
Cu Cu -1.9646 0.5888 'International Tables Vol C Tables 4.2.6.8 and 6.1.1.4'
H H 0.0000 0.0000 'International Tables Vol C Tables 4.2.6.8 and 6.1.1.4'

loop_
_geom_angle_atom_site_label_1
_geom_angle_atom_site_label_2
_geom_angle_atom_site_label_3
_geom_angle
O3 C3 N3 128.6(7)
O3 C3 C4 119.2(7)
N3 C3 C4 112.1(7)
O5 C4 O4 124.2(7)
O5 C4 C3 117.8(8)
O4 C4 C3 118.0(7)
O1 C1 N1 129.3(7)
O1 C1 C2 118.2(7)
N1 C1 C2 112.4(7)
O2 C2 N2 124.2(7)
O2 C2 C1 119.4(6)
N2 C2 C1 116.4(7)
N2 C2N H2N1 109.5
N2 C2N H2N2 109.5
H2N1 C2N H2N2 109.5
N2 C2N H2N3 109.5
H2N1 C2N H2N3 109.5
H2N2 C2N H2N3 109.5
C9 C10 N3 126.2(7)
C9 C10 C5 120.5(7)
N3 C10 C5 113.2(7)
C10 C9 C8 120.6(8)
C10 C9 H9 119.7
C8 C9 H9 119.7
C7 C8 C9 119.9(8)
C7 C8 H8 120.0
C9 C8 H8 120.0
C8 C7 C6 119.6(7)
C8 C7 H7 120.2
C6 C7 H7 120.2
C7 C6 C5 121.1(8)
C7 C6 H6 119.4
C5 C6 H6 119.4
N1 C5 C6 127.1(7)
N1 C5 C10 114.6(7)
C6 C5 C10 118.3(8)
N7 C20 H20A 109.5
N7 C20 H20B 109.5
H20A C20 H20B 109.5
N7 C20 H20C 109.5
H20A C20 H20C 109.5
H20B C20 H20C 109.5
N7 C21 H21A 109.5
N7 C21 H21B 109.5
H21A C21 H21B 109.5
N7 C21 H21C 109.5
H21A C21 H21C 109.5
H21B C21 H21C 109.5
C23 C22 N7 109.8(7)
C23 C22 H22A 109.7
N7 C22 H22A 109.7
C23 C22 H22B 109.7
N7 C22 H22B 109.7
H22A C22 H22B 108.2
C22 C23 N8 108.6(7)
C22 C23 H23A 110.0
N8 C23 H23A 110.0
C22 C23 H23B 110.0
N8 C23 H23B 110.0
H23A C23 H23B 108.3
N8 C24 H24A 109.5
N8 C24 H24B 109.5
H24A C24 H24B 109.5
N8 C24 H24C 109.5
H24A C24 H24C 109.5
H24B C24 H24C 109.5
N8 C25 C26 108.6(8)
N8 C25 H25A 110.0
C26 C25 H25A 110.0
N8 C25 H25B 110.0
C26 C25 H25B 110.0
H25A C25 H25B 108.3
C25 C26 N9 109.8(7)
C25 C26 H26A 109.7
N9 C26 H26A 109.7
C25 C26 H26B 109.7
N9 C26 H26B 109.7
H26A C26 H26B 108.2
N9 C27 H27A 109.5
N9 C27 H27B 109.5
H27A C27 H27B 109.5
N9 C27 H27C 109.5
H27A C27 H27C 109.5
H27B C27 H27C 109.5
N9 C28 H28A 109.5
N9 C28 H28B 109.5
H28A C28 H28B 109.5
N9 C28 H28C 109.5
H28A C28 H28C 109.5
H28B C28 H28C 109.5
N4 C11 H11A 109.5
N4 C11 H11B 109.5
H11A C11 H11B 109.5
N4 C11 H11C 109.5
H11A C11 H11C 109.5
H11B C11 H11C 109.5
N4 C12 H12A 109.5
N4 C12 H12B 109.5
H12A C12 H12B 109.5
N4 C12 H12C 109.5
H12A C12 H12C 109.5
H12B C12 H12C 109.5
C14 C13 N4 109.5(6)
C14 C13 H13A 109.8
N4 C13 H13A 109.8
C14 C13 H13B 109.8
N4 C13 H13B 109.8
H13A C13 H13B 108.2
N5 C14 C13 108.9(7)
N5 C14 H14A 109.9
C13 C14 H14A 109.9
N5 C14 H14B 109.9
C13 C14 H14B 109.9
H14A C14 H14B 108.3
N5 C15 H15A 109.5
N5 C15 H15B 109.5
H15A C15 H15B 109.5
N5 C15 H15C 109.5
H15A C15 H15C 109.5
H15B C15 H15C 109.5
N5 C16 C17 108.4(7)
N5 C16 H16A 110.0
C17 C16 H16A 110.0
N5 C16 H16B 110.0
C17 C16 H16B 110.0
H16A C16 H16B 108.4
N6 C17 C16 110.5(7)
N6 C17 H17A 109.6
C16 C17 H17A 109.6
N6 C17 H17B 109.6
C16 C17 H17B 109.6
H17A C17 H17B 108.1
N6 C18 H18A 109.5
N6 C18 H18B 109.5
H18A C18 H18B 109.5
N6 C18 H18C 109.5
H18A C18 H18C 109.5
H18B C18 H18C 109.5
N6 C19 H19A 109.5
N6 C19 H19B 109.5
H19A C19 H19B 109.5
N6 C19 H19C 109.5
H19A C19 H19C 109.5
H19B C19 H19C 109.5
C32 C31 H31A 109.5
C32 C31 H31B 109.5
H31A C31 H31B 109.5
C32 C31 H31C 109.5
H31A C31 H31C 109.5
H31B C31 H31C 109.5
N13 C32 C31 177.2(13)
C36 C35 H35A 109.5
C36 C35 H35B 109.5
H35A C35 H35B 109.5
C36 C35 H35C 109.5
H35A C35 H35C 109.5
H35B C35 H35C 109.5
N15 C36 C35 176.8(11)
C3 N3 C10 130.9(7)
C3 N3 Cu1 114.5(5)
C10 N3 Cu1 114.4(5)
C1 N1 C5 130.2(7)
C1 N1 Cu1 114.9(5)
C5 N1 Cu1 114.7(5)
C2 N2 C2N 119.1(7)
C2 N2 Cu1 111.7(5)
C2N N2 Cu1 129.0(5)
C21 N7 C20 110.0(6)
C21 N7 C22 111.0(7)
C20 N7 C22 108.7(7)
C21 N7 Cu3 107.2(5)
C20 N7 Cu3 113.9(5)
C22 N7 Cu3 106.0(4)
C24 N8 C25 112.1(6)
C24 N8 C23 110.2(6)
C25 N8 C23 110.6(7)
C24 N8 Cu3 112.0(5)
C25 N8 Cu3 106.3(5)
C23 N8 Cu3 105.3(4)
C28 N9 C27 111.6(9)
C28 N9 C26 110.7(8)
C27 N9 C26 107.4(8)
C28 N9 Cu3 114.9(7)
C27 N9 Cu3 106.7(7)
C26 N9 Cu3 105.1(5)
C12 N4 C11 108.6(8)
C12 N4 C13 111.9(7)
C11 N4 C13 110.4(6)
C12 N4 Cu2 105.4(5)
C11 N4 Cu2 114.9(6)
C13 N4 Cu2 105.6(5)
C14 N5 C15 109.9(6)
C14 N5 C16 111.8(7)
C15 N5 C16 111.8(7)
C14 N5 Cu2 106.8(5)
C15 N5 Cu2 110.0(5)
C16 N5 Cu2 106.3(5)
C18 N6 C19 109.5(6)
C18 N6 C17 112.3(8)
C19 N6 C17 110.4(7)
C18 N6 Cu2 105.1(5)
C19 N6 Cu2 113.7(6)
C17 N6 Cu2 105.8(5)
O7 N11 O8 122.7(13)
O7 N11 O6 120.0(14)
O8 N11 O6 117.0(13)
C34 C33 H33A 109.5
C34 C33 H33B 109.5
H33A C33 H33B 109.5
C34 C33 H33C 109.5
H33A C33 H33C 109.5
H33B C33 H33C 109.5
N14 C34 C33 175(2)
C3 O3 Cu3 113.5(5)
C4 O5 Cu3 108.0(5)
C4 O4 Cu1 110.3(5)
C1 O1 Cu2 107.2(5)
C2 O2 Cu2 113.5(4)
O11 N12 O9 118(2)
O11 N12 O10 114(2)
O9 N12 O10 128(2)
O11' N12' O9' 121(2)
O11' N12' O10' 121(2)
O9' N12' O10' 113(2)
O3 Cu3 N8 174.5(3)
O3 Cu3 N7 92.8(2)
N8 Cu3 N7 86.9(2)
O3 Cu3 N9 90.8(3)
N8 Cu3 N9 87.3(3)
N7 Cu3 N9 156.4(3)
O3 Cu3 O5 81.5(2)
N8 Cu3 O5 104.0(2)
N7 Cu3 O5 102.8(3)
N9 Cu3 O5 100.7(3)
N2 Cu1 N3 167.3(3)
N2 Cu1 N1 84.6(3)
N3 Cu1 N1 83.1(2)
N2 Cu1 O4 107.6(2)
N3 Cu1 O4 84.9(2)
N1 Cu1 O4 167.6(3)
O2 Cu2 N5 174.9(3)
O2 Cu2 N4 92.0(2)
N5 Cu2 N4 86.7(3)
O2 Cu2 N6 92.3(2)
N5 Cu2 N6 86.8(3)
N4 Cu2 N6 153.6(3)
O2 Cu2 O1 81.7(2)
N5 Cu2 O1 103.4(2)
N4 Cu2 O1 102.7(3)
N6 Cu2 O1 103.6(3)

loop_
_geom_bond_atom_site_label_1
_geom_bond_atom_site_label_2
_geom_bond_distance
C3 O3 1.257(9)
C3 N3 1.299(10)
C3 C4 1.544(11)
C4 O5 1.244(9)
C4 O4 1.281(10)
C1 O1 1.260(9)
C1 N1 1.294(10)
C1 C2 1.520(11)
C2 O2 1.263(9)
C2 N2 1.314(9)
C2N N2 1.459(10)
C2N H2N1 0.9600
C2N H2N2 0.9600
C2N H2N3 0.9600
C10 C9 1.345(11)
C10 N3 1.394(9)
C10 C5 1.443(11)
C9 C8 1.431(12)
C9 H9 0.9300
C8 C7 1.391(12)
C8 H8 0.9300
C7 C6 1.393(11)
C7 H7 0.9300
C6 C5 1.405(11)
C6 H6 0.9300
C5 N1 1.368(10)
C20 N7 1.503(11)
C20 H20A 0.9600
C20 H20B 0.9600
C20 H20C 0.9600
C21 N7 1.460(10)
C21 H21A 0.9600
C21 H21B 0.9600
C21 H21C 0.9600
C22 C23 1.474(12)
C22 N7 1.503(10)
C22 H22A 0.9700
C22 H22B 0.9700
C23 N8 1.491(10)
C23 H23A 0.9700
C23 H23B 0.9700
C24 N8 1.465(10)
C24 H24A 0.9600
C24 H24B 0.9600
C24 H24C 0.9600
C25 N8 1.482(11)
C25 C26 1.503(14)
C25 H25A 0.9700
C25 H25B 0.9700
C26 N9 1.521(11)
C26 H26A 0.9700
C26 H26B 0.9700
C27 N9 1.469(14)
C27 H27A 0.9600
C27 H27B 0.9600
C27 H27C 0.9600
C28 N9 1.450(14)
C28 H28A 0.9600
C28 H28B 0.9600
C28 H28C 0.9600
C11 N4 1.480(12)
C11 H11A 0.9600
C11 H11B 0.9600
C11 H11C 0.9600
C12 N4 1.461(11)
C12 H12A 0.9600
C12 H12B 0.9600
C12 H12C 0.9600
C13 C14 1.495(13)
C13 N4 1.496(9)
C13 H13A 0.9700
C13 H13B 0.9700
C14 N5 1.459(10)
C14 H14A 0.9700
C14 H14B 0.9700
C15 N5 1.460(11)
C15 H15A 0.9600
C15 H15B 0.9600
C15 H15C 0.9600
C16 N5 1.475(11)
C16 C17 1.513(13)
C16 H16A 0.9700
C16 H16B 0.9700
C17 N6 1.473(11)
C17 H17A 0.9700
C17 H17B 0.9700
C18 N6 1.470(11)
C18 H18A 0.9600
C18 H18B 0.9600
C18 H18C 0.9600
C19 N6 1.471(11)
C19 H19A 0.9600
C19 H19B 0.9600
C19 H19C 0.9600
C31 C32 1.478(16)
C31 H31A 0.9600
C31 H31B 0.9600
C31 H31C 0.9600
C32 N13 1.089(14)
C35 C36 1.484(17)
C35 H35A 0.9600
C35 H35B 0.9600
C35 H35C 0.9600
C36 N15 1.104(13)
N3 Cu1 1.931(7)
N1 Cu1 1.932(6)
N2 Cu1 1.931(7)
N7 Cu3 2.029(6)
N8 Cu3 2.002(6)
N9 Cu3 2.052(8)
N4 Cu2 2.026(7)
N5 Cu2 2.007(6)
N6 Cu2 2.048(7)
N11 O7 1.127(11)
N11 O8 1.159(14)
N11 O6 1.245(14)
N14 C34 1.055(15)
C33 C34 1.48(2)
C33 H33A 0.9600
C33 H33B 0.9600
C33 H33C 0.9600
O3 Cu3 1.985(5)
O5 Cu3 2.200(6)
O4 Cu1 1.977(5)
O1 Cu2 2.198(5)
O2 Cu2 1.978(5)
N12 O11 1.159(16)
N12 O9 1.177(15)
N12 O10 1.190(16)
N12' O11' 1.158(16)
N12' O9' 1.178(16)
N12' O10' 1.206(16)

loop_
_geom_torsion_atom_site_label_1
_geom_torsion_atom_site_label_2
_geom_torsion_atom_site_label_3
_geom_torsion_atom_site_label_4
_geom_torsion
O3 C3 C4 O5 1.3(11)
N3 C3 C4 O5 -176.3(7)
O3 C3 C4 O4 -177.3(7)
N3 C3 C4 O4 5.1(10)
O1 C1 C2 O2 2.2(12)
N1 C1 C2 O2 178.6(7)
O1 C1 C2 N2 -179.4(7)
N1 C1 C2 N2 -3.1(11)
N3 C10 C9 C8 -178.9(8)
C5 C10 C9 C8 -2.7(12)
C10 C9 C8 C7 0.8(13)
C9 C8 C7 C6 0.4(13)
C8 C7 C6 C5 0.4(12)
C7 C6 C5 N1 176.7(8)
C7 C6 C5 C10 -2.3(12)
C9 C10 C5 N1 -175.6(7)
N3 C10 C5 N1 1.0(10)
C9 C10 C5 C6 3.4(12)
N3 C10 C5 C6 -179.9(7)
N7 C22 C23 N8 53.7(9)
N8 C25 C26 N9 -53.5(11)
N4 C13 C14 N5 53.6(9)
N5 C16 C17 N6 -53.2(10)
O3 C3 N3 C10 3.6(14)
C4 C3 N3 C10 -179.1(7)
O3 C3 N3 Cu1 179.5(6)
C4 C3 N3 Cu1 -3.2(8)
C9 C10 N3 C3 -8.8(13)
C5 C10 N3 C3 174.7(7)
C9 C10 N3 Cu1 175.2(7)
C5 C10 N3 Cu1 -1.2(8)
O1 C1 N1 C5 2.2(15)
C2 C1 N1 C5 -173.7(7)
O1 C1 N1 Cu1 176.0(7)
C2 C1 N1 Cu1 0.1(9)
C6 C5 N1 C1 -5.6(14)
C10 C5 N1 C1 173.4(8)
C6 C5 N1 Cu1 -179.3(7)
C10 C5 N1 Cu1 -0.4(9)
O2 C2 N2 C2N -2.3(12)
C1 C2 N2 C2N 179.4(7)
O2 C2 N2 Cu1 -177.4(6)
C1 C2 N2 Cu1 4.4(9)
C23 C22 N7 C21 82.2(8)
C23 C22 N7 C20 -156.7(7)
C23 C22 N7 Cu3 -33.9(8)
C26 C25 N8 C24 -79.0(9)
C26 C25 N8 C23 157.6(7)
C26 C25 N8 Cu3 43.8(8)
C22 C23 N8 C24 76.2(8)
C22 C23 N8 C25 -159.3(7)
C22 C23 N8 Cu3 -44.8(7)
C25 C26 N9 C28 159.1(10)
C25 C26 N9 C27 -78.8(11)
C25 C26 N9 Cu3 34.5(10)
C14 C13 N4 C12 77.0(9)
C14 C13 N4 C11 -161.9(8)
C14 C13 N4 Cu2 -37.2(8)
C13 C14 N5 C15 78.2(8)
C13 C14 N5 C16 -157.1(7)
C13 C14 N5 Cu2 -41.2(7)
C17 C16 N5 C14 158.6(7)
C17 C16 N5 C15 -77.7(9)
C17 C16 N5 Cu2 42.3(8)
C16 C17 N6 C18 -79.0(9)
C16 C17 N6 C19 158.4(8)
C16 C17 N6 Cu2 35.0(9)
N3 C3 O3 Cu3 174.7(7)
C4 C3 O3 Cu3 -2.4(8)
O4 C4 O5 Cu3 179.0(6)
C3 C4 O5 Cu3 0.5(8)
O5 C4 O4 Cu1 177.4(6)
C3 C4 O4 Cu1 -4.1(8)
N1 C1 O1 Cu2 -178.2(8)
C2 C1 O1 Cu2 -2.5(9)
N2 C2 O2 Cu2 -178.6(6)
C1 C2 O2 Cu2 -0.4(9)
C3 O3 Cu3 N8 -168(2)
C3 O3 Cu3 N7 104.6(5)
C3 O3 Cu3 N9 -98.7(6)
C3 O3 Cu3 O5 2.0(5)
C24 N8 Cu3 O3 173(2)
C25 N8 Cu3 O3 51(3)
C23 N8 Cu3 O3 -67(3)
C24 N8 Cu3 N7 -99.4(5)
C25 N8 Cu3 N7 137.8(6)
C23 N8 Cu3 N7 20.4(5)
C24 N8 Cu3 N9 103.5(6)
C25 N8 Cu3 N9 -19.4(6)
C23 N8 Cu3 N9 -136.7(6)
C24 N8 Cu3 O5 3.1(6)
C25 N8 Cu3 O5 -119.7(6)
C23 N8 Cu3 O5 122.9(5)
C21 N7 Cu3 O3 62.6(5)
C20 N7 Cu3 O3 -59.3(5)
C22 N7 Cu3 O3 -178.7(5)
C21 N7 Cu3 N8 -111.9(5)
C20 N7 Cu3 N8 126.3(6)
C22 N7 Cu3 N8 6.8(5)
C21 N7 Cu3 N9 -35.9(9)
C20 N7 Cu3 N9 -157.8(6)
C22 N7 Cu3 N9 82.8(8)
C21 N7 Cu3 O5 144.5(5)
C20 N7 Cu3 O5 22.6(5)
C22 N7 Cu3 O5 -96.8(5)
C28 N9 Cu3 O3 55.1(7)
C27 N9 Cu3 O3 -69.2(6)
C26 N9 Cu3 O3 177.0(7)
C28 N9 Cu3 N8 -130.1(7)
C27 N9 Cu3 N8 105.6(6)
C26 N9 Cu3 N8 -8.2(7)
C28 N9 Cu3 N7 154.0(7)
C27 N9 Cu3 N7 29.7(10)
C26 N9 Cu3 N7 -84.1(9)
C28 N9 Cu3 O5 -26.4(7)
C27 N9 Cu3 O5 -150.7(6)
C26 N9 Cu3 O5 95.5(7)
C4 O5 Cu3 O3 -1.3(5)
C4 O5 Cu3 N8 177.7(5)
C4 O5 Cu3 N7 -92.3(5)
C4 O5 Cu3 N9 87.9(5)
C2 N2 Cu1 N3 11.4(15)
C2N N2 Cu1 N3 -163.0(10)
C2 N2 Cu1 N1 -3.4(6)
C2N N2 Cu1 N1 -177.8(7)
C2 N2 Cu1 O4 179.2(5)
C2N N2 Cu1 O4 4.9(7)
C3 N3 Cu1 N2 169.4(10)
C10 N3 Cu1 N2 -14.0(15)
C3 N3 Cu1 N1 -175.8(6)
C10 N3 Cu1 N1 0.8(5)
C3 N3 Cu1 O4 1.0(5)
C10 N3 Cu1 O4 177.6(5)
C1 N1 Cu1 N2 1.8(6)
C5 N1 Cu1 N2 176.5(6)
C1 N1 Cu1 N3 -175.0(6)
C5 N1 Cu1 N3 -0.2(5)
C1 N1 Cu1 O4 169.9(10)
C5 N1 Cu1 O4 -15.3(15)
C4 O4 Cu1 N2 -175.4(5)
C4 O4 Cu1 N3 1.9(5)
C4 O4 Cu1 N1 16.9(15)
C2 O2 Cu2 N5 176(3)
C2 O2 Cu2 N4 101.9(6)
C2 O2 Cu2 N6 -104.2(6)
C2 O2 Cu2 O1 -0.7(5)
C14 N5 Cu2 O2 -58(3)
C15 N5 Cu2 O2 -177(3)
C16 N5 Cu2 O2 61(3)
C14 N5 Cu2 N4 16.3(5)
C15 N5 Cu2 N4 -103.0(6)
C16 N5 Cu2 N4 135.8(6)
C14 N5 Cu2 N6 -138.2(5)
C15 N5 Cu2 N6 102.6(6)
C16 N5 Cu2 N6 -18.7(6)
C14 N5 Cu2 O1 118.6(5)
C15 N5 Cu2 O1 -0.7(6)
C16 N5 Cu2 O1 -121.9(6)
C12 N4 Cu2 O2 68.1(6)
C11 N4 Cu2 O2 -51.5(6)
C13 N4 Cu2 O2 -173.4(5)
C12 N4 Cu2 N5 -107.0(6)
C11 N4 Cu2 N5 133.4(6)
C13 N4 Cu2 N5 11.5(5)
C12 N4 Cu2 N6 -31.2(9)
C11 N4 Cu2 N6 -150.7(6)
C13 N4 Cu2 N6 87.4(7)
C12 N4 Cu2 O1 150.0(6)
C11 N4 Cu2 O1 30.4(6)
C13 N4 Cu2 O1 -91.5(5)
C18 N6 Cu2 O2 -65.0(6)
C19 N6 Cu2 O2 54.8(5)
C17 N6 Cu2 O2 176.0(6)
C18 N6 Cu2 N5 110.0(6)
C19 N6 Cu2 N5 -130.3(5)
C17 N6 Cu2 N5 -9.0(6)
C18 N6 Cu2 N4 34.2(9)
C19 N6 Cu2 N4 153.9(6)
C17 N6 Cu2 N4 -84.8(8)
C18 N6 Cu2 O1 -147.0(5)
C19 N6 Cu2 O1 -27.2(5)
C17 N6 Cu2 O1 94.0(6)
C1 O1 Cu2 O2 1.8(5)
C1 O1 Cu2 N5 -177.9(5)
C1 O1 Cu2 N4 -88.3(5)
C1 O1 Cu2 N6 92.2(5)
